data_1561121
loop_
_publ_author_name
'Ma, Yun-Xiang'
'Gong, Ya-Ping'
'Hu, Chun-li'
'Mao, Jiang-Gao'
'Kong, Fang'

_publ_section_title
;
 Three new d10 transition metal selenites containing PO4 tetrahedron:
 Cd7(HPO4)2(PO4)2(SeO3)2, Cd6(PO4)1.34(SeO3)4.66 and Zn3(HPO4)(SeO3)2(H2O)
;
_journal_name_full 'Journal of Solid State Chemistry'
_journal_page_first 320
_journal_page_last 326
_journal_paper_doi 10.1016/j.jssc.2018.03.033
_journal_volume 262
_journal_year 2018
_chemical_formula_sum 'Cd6 H0 O19.34 P1.34 Se4.66'
_chemical_formula_weight 1393.13
_space_group_IT_number 14
_space_group_name_Hall '-P 2ybc'
_space_group_name_H-M_alt 'P 1 21/c 1'
_symmetry_cell_setting monoclinic
_symmetry_space_group_name_H-M 'P 1 21/c 1'
_atom_sites_solution_primary direct
_atom_sites_solution_secondary difmap
_cell_angle_alpha 90.00
_cell_angle_beta 107.979(8)
_cell_angle_gamma 90.00
_cell_formula_units_Z 2
_cell_length_a 8.2804(6)
_cell_length_b 12.2295(7)
_cell_length_c 9.5019(8)
_cell_measurement_reflns_used 2364
_cell_measurement_temperature 293(2)
_cell_measurement_theta_max 29.6677
_cell_measurement_theta_min 3.917
_cell_volume 915.23(12)
_computing_structure_refinement 'SHELXL-97 (Sheldrick, 2008)'
_computing_structure_solution 'SHELXS-97 (Sheldrick, 2008)'
_diffrn_ambient_temperature 293(2)
_diffrn_detector_area_resol_mean 10.3503
_diffrn_measured_fraction_theta_full 0.997
_diffrn_measured_fraction_theta_max 0.997
_diffrn_measurement_device_type 'SuperNova, Dual, Cu at zero, Atlas'
_diffrn_measurement_method multi-scan
_diffrn_radiation_monochromator mirror
_diffrn_radiation_source 'SuperNova (Mo) X-ray Source'
_diffrn_radiation_type MoK\a
_diffrn_radiation_wavelength 0.71073
_diffrn_reflns_av_R_equivalents 0.0620
_diffrn_reflns_av_sigmaI/netI 0.0280
_diffrn_reflns_limit_h_max 9
_diffrn_reflns_limit_h_min -9
_diffrn_reflns_limit_k_max 14
_diffrn_reflns_limit_k_min -14
_diffrn_reflns_limit_l_max 11
_diffrn_reflns_limit_l_min -11
_diffrn_reflns_number 13182
_diffrn_reflns_theta_full 25.00
_diffrn_reflns_theta_max 25.00
_diffrn_reflns_theta_min 4.02
_exptl_absorpt_coefficient_mu 16.317
_exptl_absorpt_correction_T_max 1.00000
_exptl_absorpt_correction_T_min 0.39793
_exptl_absorpt_correction_type multi-scan
_exptl_absorpt_process_details
;
CrysAlisPro, Agilent Technologies,
Version 1.171.36.20 (release 27-06-2012 CrysAlis171 .NET)
(compiled Jul 11 2012,15:38:31)
Empirical absorption correction using spherical harmonics,
 implemented in SCALE3 ABSPACK scaling algorithm.
;
_exptl_crystal_colour Colourless
_exptl_crystal_density_diffrn 5.055
_exptl_crystal_density_method 'not measured'
_exptl_crystal_description Block
_exptl_crystal_F_000 1242
_exptl_crystal_size_max 0.06
_exptl_crystal_size_mid 0.05
_exptl_crystal_size_min 0.03
_refine_diff_density_max 0.565
_refine_diff_density_min -0.595
_refine_diff_density_rms 0.142
_refine_ls_extinction_coef 0.00098(9)
_refine_ls_extinction_expression Fc^*^=kFc[1+0.001xFc^2^\l^3^/sin(2\q)]^-1/4^
_refine_ls_extinction_method SHELXL
_refine_ls_goodness_of_fit_ref 1.039
_refine_ls_matrix_type full
_refine_ls_number_parameters 174
_refine_ls_number_reflns 1615
_refine_ls_number_restraints 60
_refine_ls_restrained_S_all 1.024
_refine_ls_R_factor_all 0.0219
_refine_ls_R_factor_gt 0.0193
_refine_ls_shift/su_max 0.000
_refine_ls_shift/su_mean 0.000
_refine_ls_structure_factor_coef Fsqd
_refine_ls_weighting_details 'calc w=1/[\s^2^(Fo^2^)+(0.0189P)^2^+1.2884P] where P=(Fo^2^+2Fc^2^)/3'
_refine_ls_weighting_scheme calc
_refine_ls_wR_factor_gt 0.0453
_refine_ls_wR_factor_ref 0.0466
_reflns_number_gt 1506
_reflns_number_total 1615
_reflns_threshold_expression >2sigma(I)
_cod_data_source_file JSSC-2018-262-320.cif
_cod_data_source_block Cd6(PO4)1.34(SeO3)4.66
_cod_original_cell_volume 915.23(11)
_cod_original_sg_symbol_H-M P2(1)/c
_cod_original_formula_sum 'H0 Cd6 O19.34 P1.34 Se4.66'
_cod_database_code 1561121

loop_
_symmetry_equiv_pos_as_xyz
'x, y, z'
'-x, y+1/2, -z+1/2'
'-x, -y, -z'
'x, -y-1/2, z-1/2'

loop_
_atom_site_label
_atom_site_type_symbol
_atom_site_fract_x
_atom_site_fract_y
_atom_site_fract_z
_atom_site_U_iso_or_equiv
_atom_site_adp_type
_atom_site_occupancy
_atom_site_symmetry_multiplicity
_atom_site_calc_flag
_atom_site_refinement_flags
_atom_site_disorder_assembly
_atom_site_disorder_group
Cd1 Cd 0.57182(4) 0.03817(3) 0.33860(4) 0.01612(12) Uani 1 1 d . . .
Cd2 Cd 0.94901(4) 0.01452(3) 0.70244(4) 0.01811(12) Uani 1 1 d . . .
Cd3 Cd 0.24885(4) 0.25613(3) 0.26578(4) 0.01605(12) Uani 1 1 d . . .
Se1 Se 0.93752(6) 0.19718(4) 0.42903(6) 0.01664(14) Uani 1 1 d . . .
Se2 Se 0.57932(5) 0.18611(4) 0.61526(5) 0.01358(13) Uani 1 1 d . . .
O1 O 0.8384(4) 0.0766(3) 0.3702(4) 0.0245(8) Uani 1 1 d . . .
O2 O 0.9844(4) 0.1842(3) 0.6145(4) 0.0197(8) Uani 1 1 d . . .
O3 O 1.1210(4) 0.1602(3) 0.4011(4) 0.0207(8) Uani 1 1 d . . .
O4 O 0.6635(4) 0.0580(2) 0.6172(4) 0.0152(7) Uani 1 1 d . . .
O5 O 0.5053(4) 0.1993(3) 0.4293(4) 0.0185(7) Uani 1 1 d . . .
O6 O 0.4101(4) 0.1444(3) 0.6653(4) 0.0165(7) Uani 1 1 d . . .
O7 O 0.1871(4) 0.4119(3) 0.3745(4) 0.0238(8) Uani 1 1 d . . .
Se3 Se 0.2556(11) 0.4743(9) 0.5346(13) 0.0139(18) Uani 0.327(5) 1 d P . 1
O8 O 0.0880(15) 0.4508(12) 0.6008(15) 0.023(3) Uani 0.327(5) 1 d PU . 1
O9 O 0.3797(16) 0.3817(10) 0.6350(13) 0.020(3) Uani 0.327(5) 1 d PU . 1
P1 P 0.2545(17) 0.4489(12) 0.5426(18) 0.021(2) Uani 0.673(5) 1 d P . 2
O8B O 0.4501(8) 0.4133(6) 0.6061(7) 0.0291(15) Uani 0.673(5) 1 d PU . 2
O9B O 0.1546(8) 0.4093(5) 0.6343(7) 0.0232(14) Uani 0.673(5) 1 d PU . 2
O10 O 0.2802(8) 0.5743(5) 0.5370(7) 0.0396(17) Uani 0.673(5) 1 d PU . 2

loop_
_atom_site_aniso_label
_atom_site_aniso_U_11
_atom_site_aniso_U_22
_atom_site_aniso_U_33
_atom_site_aniso_U_23
_atom_site_aniso_U_13
_atom_site_aniso_U_12
Cd1 0.01452(19) 0.0170(2) 0.0166(2) -0.00038(15) 0.00442(14) -0.00241(13)
Cd2 0.01306(19) 0.0194(2) 0.0205(2) 0.00020(15) 0.00325(15) 0.00160(13)
Cd3 0.0149(2) 0.0174(2) 0.0175(2) 0.00419(15) 0.00723(15) 0.00027(13)
Se1 0.0163(2) 0.0179(3) 0.0143(3) 0.0017(2) 0.00263(19) -0.00011(18)
Se2 0.0128(2) 0.0139(2) 0.0141(3) -0.00075(19) 0.00420(19) -0.00028(17)
O1 0.0159(16) 0.0256(19) 0.035(2) -0.0131(17) 0.0117(15) -0.0055(14)
O2 0.0231(18) 0.0251(19) 0.0092(18) 0.0015(14) 0.0026(14) -0.0046(13)
O3 0.0141(16) 0.0237(19) 0.026(2) 0.0074(16) 0.0080(14) -0.0013(14)
O4 0.0107(15) 0.0152(17) 0.0185(19) 0.0017(14) 0.0031(13) 0.0026(12)
O5 0.0196(17) 0.0217(19) 0.0139(19) 0.0045(15) 0.0049(14) 0.0063(13)
O6 0.0154(16) 0.0198(17) 0.0178(19) -0.0031(15) 0.0101(13) -0.0022(13)
O7 0.0295(19) 0.0233(19) 0.014(2) -0.0049(16) 0.0007(15) 0.0034(15)
Se3 0.0167(14) 0.015(5) 0.0074(17) 0.008(2) 0.0005(9) 0.0014(19)
O8 0.012(6) 0.038(7) 0.019(6) -0.005(5) 0.004(5) -0.001(5)
O9 0.022(6) 0.022(6) 0.012(6) -0.003(5) 0.000(5) 0.011(5)
P1 0.037(2) 0.012(5) 0.010(2) 0.009(3) 0.0022(14) 0.000(2)
O8B 0.021(3) 0.043(4) 0.020(3) -0.009(3) 0.003(3) 0.010(3)
O9B 0.035(4) 0.019(3) 0.020(3) 0.001(3) 0.013(3) -0.002(3)
O10 0.076(4) 0.014(4) 0.028(4) 0.002(3) 0.015(3) -0.007(3)

loop_
_atom_type_symbol
_atom_type_description
_atom_type_scat_dispersion_real
_atom_type_scat_dispersion_imag
_atom_type_scat_source
O O 0.0106 0.0060 'International Tables Vol C Tables 4.2.6.8 and 6.1.1.4'
H H 0.0000 0.0000 'International Tables Vol C Tables 4.2.6.8 and 6.1.1.4'
P P 0.1023 0.0942 'International Tables Vol C Tables 4.2.6.8 and 6.1.1.4'
Se Se -0.0929 2.2259 'International Tables Vol C Tables 4.2.6.8 and 6.1.1.4'
Cd Cd -0.8075 1.2024 'International Tables Vol C Tables 4.2.6.8 and 6.1.1.4'

loop_
_geom_angle_atom_site_label_1
_geom_angle_atom_site_label_2
_geom_angle_atom_site_label_3
_geom_angle
_geom_angle_site_symmetry_1
_geom_angle_site_symmetry_3
O1 Cd1 O8B 102.11(19) . 4_565
O1 Cd1 O6 98.43(11) . 3_656
O8B Cd1 O6 105.3(2) 4_565 3_656
O1 Cd1 O5 96.52(12) . .
O8B Cd1 O5 93.2(2) 4_565 .
O6 Cd1 O5 153.05(11) 3_656 .
O1 Cd1 O9 115.4(3) . 4_565
O8B Cd1 O9 20.6(3) 4_565 4_565
O6 Cd1 O9 116.2(3) 3_656 4_565
O5 Cd1 O9 76.5(3) . 4_565
O1 Cd1 O4 156.00(12) . 3_656
O8B Cd1 O4 99.25(17) 4_565 3_656
O6 Cd1 O4 65.16(10) 3_656 3_656
O5 Cd1 O4 93.04(11) . 3_656
O9 Cd1 O4 88.2(3) 4_565 3_656
O1 Cd1 O4 82.61(12) . .
O8B Cd1 O4 156.6(2) 4_565 .
O6 Cd1 O4 96.48(11) 3_656 .
O5 Cd1 O4 63.40(11) . .
O9 Cd1 O4 137.9(3) 4_565 .
O4 Cd1 O4 82.10(11) 3_656 .
O1 Cd1 Se2 127.25(9) . 3_656
O8B Cd1 Se2 107.44(16) 4_565 3_656
O6 Cd1 Se2 32.05(7) 3_656 3_656
O5 Cd1 Se2 123.68(8) . 3_656
O9 Cd1 Se2 106.9(3) 4_565 3_656
O4 Cd1 Se2 33.32(7) 3_656 3_656
O4 Cd1 Se2 86.60(7) . 3_656
O8 Cd2 O2 136.1(4) 2_646 .
O8 Cd2 O4 89.0(3) 2_646 .
O2 Cd2 O4 84.04(11) . .
O8 Cd2 O7 81.1(4) 2_646 4_666
O2 Cd2 O7 74.28(12) . 4_666
O4 Cd2 O7 135.45(12) . 4_666
O8 Cd2 O3 87.2(4) 2_646 3_756
O2 Cd2 O3 135.58(12) . 3_756
O4 Cd2 O3 88.23(11) . 3_756
O7 Cd2 O3 133.96(11) 4_666 3_756
O8 Cd2 O1 114.0(4) 2_646 3_756
O2 Cd2 O1 97.46(12) . 3_756
O4 Cd2 O1 141.32(12) . 3_756
O7 Cd2 O1 80.83(12) 4_666 3_756
O3 Cd2 O1 63.74(11) 3_756 3_756
O8 Cd2 O9B 18.1(3) 2_646 2_646
O2 Cd2 O9B 147.55(17) . 2_646
O4 Cd2 O9B 79.42(17) . 2_646
O7 Cd2 O9B 98.61(18) 4_666 2_646
O3 Cd2 O9B 71.84(17) 3_756 2_646
O1 Cd2 O9B 112.88(17) 3_756 2_646
O8 Cd2 Se1 100.9(4) 2_646 3_756
O2 Cd2 Se1 120.92(8) . 3_756
O4 Cd2 Se1 116.69(8) . 3_756
O7 Cd2 Se1 107.84(9) 4_666 3_756
O3 Cd2 Se1 31.70(7) 3_756 3_756
O1 Cd2 Se1 32.09(8) 3_756 3_756
O9B Cd2 Se1 91.50(15) 2_646 3_756
O6 Cd3 O3 170.68(12) 4_565 1_455
O6 Cd3 O7 89.18(12) 4_565 .
O3 Cd3 O7 88.04(13) 1_455 .
O6 Cd3 O5 84.53(11) 4_565 .
O3 Cd3 O5 87.47(11) 1_455 .
O7 Cd3 O5 103.43(12) . .
O6 Cd3 O2 97.90(12) 4_565 4_465
O3 Cd3 O2 89.87(12) 1_455 4_465
O7 Cd3 O2 73.81(11) . 4_465
O5 Cd3 O2 176.24(11) . 4_465
O6 Cd3 O9B 112.46(17) 4_565 4_565
O3 Cd3 O9B 73.69(18) 1_455 4_565
O7 Cd3 O9B 149.14(18) . 4_565
O5 Cd3 O9B 100.44(17) . 4_565
O2 Cd3 O9B 81.34(17) 4_465 4_565
O6 Cd3 O9 75.5(3) 4_565 4_565
O3 Cd3 O9 106.5(3) 1_455 4_565
O7 Cd3 O9 164.2(3) . 4_565
O5 Cd3 O9 71.7(3) . 4_565
O2 Cd3 O9 111.6(3) 4_465 4_565
O9B Cd3 O9 45.2(3) 4_565 4_565
O3 Se1 O2 102.16(16) . .
O3 Se1 O1 94.76(16) . .
O2 Se1 O1 101.16(17) . .
O3 Se1 Cd2 47.20(12) . 3_756
O2 Se1 Cd2 109.64(12) . 3_756
O1 Se1 Cd2 47.64(10) . 3_756
O5 Se2 O6 104.96(16) . .
O5 Se2 O4 96.53(16) . .
O6 Se2 O4 95.20(15) . .
O5 Se2 Cd1 101.56(11) . 3_656
O6 Se2 Cd1 44.61(11) . 3_656
O4 Se2 Cd1 50.95(10) . 3_656
Se1 O1 Cd1 126.70(17) . .
Se1 O1 Cd2 100.27(13) . 3_756
Cd1 O1 Cd2 132.18(16) . 3_756
Se1 O2 Cd2 116.86(17) . .
Se1 O2 Cd3 118.85(16) . 4_666
Cd2 O2 Cd3 105.08(13) . 4_666
Se1 O3 Cd3 124.13(18) . 1_655
Se1 O3 Cd2 101.10(14) . 3_756
Cd3 O3 Cd2 109.62(14) 1_655 3_756
Se2 O4 Cd2 125.65(16) . .
Se2 O4 Cd1 95.73(12) . 3_656
Cd2 O4 Cd1 128.19(14) . 3_656
Se2 O4 Cd1 94.97(13) . .
Cd2 O4 Cd1 106.76(12) . .
Cd1 O4 Cd1 97.90(11) 3_656 .
Se2 O5 Cd1 105.08(15) . .
Se2 O5 Cd3 133.72(16) . .
Cd1 O5 Cd3 106.47(13) . .
Se2 O6 Cd3 127.87(17) . 4_566
Se2 O6 Cd1 103.33(14) . 3_656
Cd3 O6 Cd1 127.15(14) 4_566 3_656
P1 O7 Se3 11.3(8) . .
P1 O7 Cd3 129.1(5) . .
Se3 O7 Cd3 137.9(4) . .
P1 O7 Cd2 123.9(5) . 4_465
Se3 O7 Cd2 116.7(4) . 4_465
Cd3 O7 Cd2 105.26(13) . 4_465
O9 Se3 O7 101.3(8) . .
O9 Se3 O8 96.0(9) . .
O7 Se3 O8 100.1(7) . .
Se3 O8 Cd2 127.7(8) . 2_656
Se3 O9 Cd1 110.1(7) . 4_566
Se3 O9 Cd3 117.6(8) . 4_566
Cd1 O9 Cd3 99.2(5) 4_566 4_566
O9B P1 O7 114.8(10) . .
O9B P1 O10 117.3(11) . .
O7 P1 O10 104.8(8) . .
O9B P1 O8B 112.3(9) . .
O7 P1 O8B 107.6(10) . .
O10 P1 O8B 98.5(9) . .
P1 O8B Cd1 113.5(7) . 4_566
P1 O9B Cd2 126.7(7) . 2_656
P1 O9B Cd3 116.2(7) . 4_566
Cd2 O9B Cd3 104.1(2) 2_656 4_566

loop_
_geom_bond_atom_site_label_1
_geom_bond_atom_site_label_2
_geom_bond_distance
_geom_bond_site_symmetry_2
Cd1 O1 2.185(3) .
Cd1 O8B 2.208(6) 4_565
Cd1 O6 2.239(3) 3_656
Cd1 O5 2.285(3) .
Cd1 O9 2.310(12) 4_565
Cd1 O4 2.421(3) 3_656
Cd1 O4 2.531(3) .
Cd1 Se2 3.1016(6) 3_656
Cd2 O8 2.133(13) 2_646
Cd2 O2 2.289(3) .
Cd2 O4 2.312(3) .
Cd2 O7 2.319(3) 4_666
Cd2 O3 2.349(3) 3_756
Cd2 O1 2.359(3) 3_756
Cd2 O9B 2.371(6) 2_646
Cd2 Se1 3.1418(6) 3_756
Cd3 O6 2.227(3) 4_565
Cd3 O3 2.234(3) 1_455
Cd3 O7 2.299(3) .
Cd3 O5 2.317(3) .
Cd3 O2 2.335(3) 4_465
Cd3 O9B 2.380(6) 4_565
Cd3 O9 2.528(14) 4_565
Se1 O3 1.682(3) .
Se1 O2 1.691(3) .
Se1 O1 1.696(3) .
Se1 Cd2 3.1418(6) 3_756
Se2 O5 1.690(3) .
Se2 O6 1.692(3) .
Se2 O4 1.712(3) .
Se2 Cd1 3.1016(6) 3_656
O1 Cd2 2.359(3) 3_756
O2 Cd3 2.335(3) 4_666
O3 Cd3 2.234(3) 1_655
O3 Cd2 2.349(3) 3_756
O4 Cd1 2.421(3) 3_656
O6 Cd3 2.227(3) 4_566
O6 Cd1 2.239(3) 3_656
O7 P1 1.587(18) .
O7 Se3 1.638(13) .
O7 Cd2 2.319(3) 4_465
Se3 O9 1.626(15) .
Se3 O8 1.715(15) .
O8 Cd2 2.133(13) 2_656
O9 Cd1 2.310(12) 4_566
O9 Cd3 2.528(14) 4_566
P1 O9B 1.456(15) .
P1 O10 1.552(13) .
P1 O8B 1.604(14) .
O8B Cd1 2.208(6) 4_566
O9B Cd2 2.371(6) 2_656
O9B Cd3 2.380(6) 4_566
